data_8102607
loop_
_publ_author_name
'Geng-Xu Yang'
'Shi-Zhen Zhang'
'Zi-Liang Wang'

_publ_contact_author
;
  Ziliang Wang     
;
_publ_section_title
;
 Crystal structure of 2,2'-biimidazolium bis- (dihydrogen phosphate),
 [C6H8N4][H2PO4]2
;
_journal_issue 1
_journal_name_full 'Zeitschrift f\"ur Kristallographie - New Crystal Structures'
_journal_page_first 127
_journal_volume 225
_journal_year 2010
_chemical_formula_moiety 'C6 H8 N4, 2(H2 O4 P)'
_chemical_formula_sum 'C6 H12 N4 O8 P2'
_chemical_formula_weight 330.14
_chemical_name_systematic
; 
(C~6~H~8~N~4~^2+^).2(H~2~PO~4~^-^)
;
_space_group_IT_number 15
_symmetry_cell_setting monoclinic
_symmetry_space_group_name_Hall '-C 2yc'
_symmetry_space_group_name_H-M 'C 1 2/c 1'
_atom_sites_solution_hydrogens geom
_atom_sites_solution_primary direct
_atom_sites_solution_secondary difmap
_audit_creation_method SHELXL-97
_cell_angle_alpha 90.00
_cell_angle_beta 107.858(2)
_cell_angle_gamma 90.00
_cell_formula_units_Z 4
_cell_length_a 15.903(2)
_cell_length_b 9.6799(12)
_cell_length_c 8.4361(11)
_cell_measurement_reflns_used 2273
_cell_measurement_temperature 298(2)
_cell_measurement_theta_max 28.05
_cell_measurement_theta_min 2.50
_cell_volume 1236.1(3)
_computing_cell_refinement 'Bruker SMART'
_computing_data_collection 'Bruker SMART'
_computing_data_reduction 'Bruker SAINT'
_computing_molecular_graphics 'Bruker SHELXTL'
_computing_publication_material 'Bruker SHELXTL'
_computing_structure_refinement 'SHELXL-97 (Sheldrick,1997)'
_computing_structure_solution 'SHELXS-97 (Sheldrick,1997)'
_diffrn_ambient_temperature 298(2)
_diffrn_measured_fraction_theta_full 0.998
_diffrn_measured_fraction_theta_max 0.998
_diffrn_measurement_device_type 'Bruker SMART Apex CCD area-detector'
_diffrn_measurement_method '0.3\% wide \w exposures'
_diffrn_radiation_type MoK\a
_diffrn_radiation_wavelength 0.71073
_diffrn_reflns_av_R_equivalents 0.0773
_diffrn_reflns_av_sigmaI/netI 0.0464
_diffrn_reflns_limit_h_max 18
_diffrn_reflns_limit_h_min -18
_diffrn_reflns_limit_k_max 11
_diffrn_reflns_limit_k_min -11
_diffrn_reflns_limit_l_max 9
_diffrn_reflns_limit_l_min -10
_diffrn_reflns_number 3962
_diffrn_reflns_theta_full 25.00
_diffrn_reflns_theta_max 25.00
_diffrn_reflns_theta_min 2.50
_exptl_absorpt_coefficient_mu 0.400
_exptl_absorpt_correction_T_max 0.9842
_exptl_absorpt_correction_T_min 0.9462
_exptl_absorpt_correction_type multi-scan
_exptl_absorpt_process_details SADABS
_exptl_crystal_colour colorless
_exptl_crystal_density_diffrn 1.774
_exptl_crystal_density_method 'not measured'
_exptl_crystal_description block
_exptl_crystal_F_000 680
_exptl_crystal_size_max 0.20
_exptl_crystal_size_mid 0.15
_exptl_crystal_size_min 0.10
_refine_diff_density_max 0.419
_refine_diff_density_min -0.368
_refine_diff_density_rms 0.074
_refine_ls_extinction_method none
_refine_ls_goodness_of_fit_ref 1.094
_refine_ls_hydrogen_treatment mixed
_refine_ls_matrix_type full
_refine_ls_number_parameters 107
_refine_ls_number_reflns 1080
_refine_ls_number_restraints 4
_refine_ls_restrained_S_all 1.092
_refine_ls_R_factor_all 0.0402
_refine_ls_R_factor_gt 0.0373
_refine_ls_shift/su_max 0.000
_refine_ls_shift/su_mean 0.000
_refine_ls_structure_factor_coef Fsqd
_refine_ls_weighting_details 'calc w=1/[\s^2^(Fo^2^)+(0.0422P)^2^+1.2435P] where P=(Fo^2^+2Fc^2^)/3'
_refine_ls_weighting_scheme calc
_refine_ls_wR_factor_gt 0.0953
_refine_ls_wR_factor_ref 0.0970
_reflns_number_gt 993
_reflns_number_total 1080
_reflns_threshold_expression I>2\s(I)
_cod_data_source_file 1267-2837.cff
_cod_data_source_block global
_cod_depositor_comments
;
The following automatic conversions were performed:
'_symmetry_cell_setting' value 'Monoclinic' changed to 'monoclinic'
according to '/home/saulius/struct/CIF-dictionaries/cif_core.dic'
dictionary named 'cif_core.dic' version 2.4.1 from 2010-06-29.

Automatic conversion script
Id: cif_fix_enum 1555 2011-01-17 13:19:09Z saulius 
;
_cod_original_cell_volume 1236.0(3)
_cod_original_sg_symbol_H-M C2/c
_cod_database_code 8102607

loop_
_symmetry_equiv_pos_as_xyz
'x, y, z'
'-x, y, -z+1/2'
'x+1/2, y+1/2, z'
'-x+1/2, y+1/2, -z+1/2'
'-x, -y, -z'
'x, -y, z-1/2'
'-x+1/2, -y+1/2, -z'
'x+1/2, -y+1/2, z-1/2'

loop_
_atom_site_label
_atom_site_type_symbol
_atom_site_fract_x
_atom_site_fract_y
_atom_site_fract_z
_atom_site_U_iso_or_equiv
_atom_site_adp_type
_atom_site_occupancy
_atom_site_symmetry_multiplicity
_atom_site_Wyckoff_symbol
_atom_site_calc_flag
_atom_site_refinement_flags
_atom_site_disorder_assembly
_atom_site_disorder_group
P1 P 0.24930(4) 0.06022(5) 0.17765(7) 0.0224(2) Uani 1 8 f d . . .
O1 O 0.34078(10) 0.06611(17) 0.1615(2) 0.0338(4) Uani 1 8 f d . . .
O2 O 0.23411(11) 0.17257(17) 0.2980(2) 0.0318(4) Uani 1 8 f d D . .
H2 H 0.2479(19) 0.2506(15) 0.280(3) 0.051(9) Uiso 1 8 f d D . .
O3 O 0.17987(11) 0.0908(2) 0.0061(2) 0.0378(5) Uani 1 8 f d D . .
H3 H 0.196(2) 0.082(3) -0.076(3) 0.062(10) Uiso 1 8 f d D . .
O4 O 0.22817(13) -0.07408(15) 0.2458(2) 0.0356(5) Uani 1 8 f d . . .
N1 N 0.42771(12) -0.1266(2) 0.0568(3) 0.0306(5) Uani 1 8 f d D . .
H1B H 0.3942(17) -0.073(2) 0.100(3) 0.048(9) Uiso 1 8 f d D . .
N2 N 0.53735(13) -0.1753(2) -0.0336(3) 0.0362(5) Uani 1 8 f d D . .
H2B H 0.5839(13) -0.169(3) -0.072(3) 0.056(9) Uiso 1 8 f d D . .
C1 C 0.49207(14) -0.0724(2) 0.0062(3) 0.0282(5) Uani 1 8 f d . . .
C2 C 0.49982(17) -0.2966(3) -0.0099(4) 0.0454(7) Uani 1 8 f d . . .
H2A H 0.5183 -0.3844 -0.0290 0.054 Uiso 1 8 f calc R . .
C3 C 0.43115(16) -0.2672(3) 0.0460(3) 0.0402(6) Uani 1 8 f d . . .
H3A H 0.3934 -0.3304 0.0722 0.048 Uiso 1 8 f calc R . .

loop_
_atom_site_aniso_label
_atom_site_aniso_U_11
_atom_site_aniso_U_22
_atom_site_aniso_U_33
_atom_site_aniso_U_23
_atom_site_aniso_U_13
_atom_site_aniso_U_12
P1 0.0241(4) 0.0168(4) 0.0312(4) 0.0004(2) 0.0158(3) 0.0014(2)
O1 0.0257(9) 0.0368(10) 0.0448(10) -0.0039(7) 0.0195(8) 0.0015(6)
O2 0.0409(10) 0.0191(9) 0.0454(10) -0.0050(7) 0.0278(8) -0.0035(7)
O3 0.0302(9) 0.0523(11) 0.0357(10) 0.0044(9) 0.0172(8) 0.0116(8)
O4 0.0561(11) 0.0190(9) 0.0407(10) -0.0001(7) 0.0281(9) -0.0023(7)
N1 0.0203(10) 0.0333(12) 0.0409(11) -0.0006(9) 0.0134(8) 0.0005(8)
N2 0.0259(10) 0.0335(12) 0.0559(13) -0.0049(10) 0.0225(10) -0.0004(9)
C1 0.0191(11) 0.0331(13) 0.0327(12) -0.0032(10) 0.0087(9) 0.0013(9)
C2 0.0365(15) 0.0283(14) 0.0773(19) -0.0055(14) 0.0261(13) -0.0004(11)
C3 0.0295(13) 0.0329(14) 0.0619(17) 0.0037(12) 0.0193(12) -0.0034(10)

loop_
_atom_type_symbol
_atom_type_description
_atom_type_scat_dispersion_real
_atom_type_scat_dispersion_imag
_atom_type_scat_source
C C 0.0033 0.0016 'International Tables Vol C Tables 4.2.6.8 and 6.1.1.4'
H H 0.0000 0.0000 'International Tables Vol C Tables 4.2.6.8 and 6.1.1.4'
N N 0.0061 0.0033 'International Tables Vol C Tables 4.2.6.8 and 6.1.1.4'
O O 0.0106 0.0060 'International Tables Vol C Tables 4.2.6.8 and 6.1.1.4'
P P 0.1023 0.0942 'International Tables Vol C Tables 4.2.6.8 and 6.1.1.4'

loop_
_geom_angle_atom_site_label_1
_geom_angle_atom_site_label_2
_geom_angle_atom_site_label_3
_geom_angle
_geom_angle_site_symmetry_1
_geom_angle_site_symmetry_3
_geom_angle_publ_flag
O4 P1 O1 113.83(10) . . ?
O4 P1 O3 110.02(11) . . ?
O1 P1 O3 109.83(9) . . ?
O4 P1 O2 104.94(9) . . ?
O1 P1 O2 112.37(9) . . ?
O3 P1 O2 105.43(10) . . ?
P1 O2 H2 115(2) . . ?
P1 O3 H3 117(3) . . ?
C1 N1 C3 108.7(2) . . ?
C1 N1 H1B 121.0(18) . . ?
C3 N1 H1B 130.0(18) . . ?
C1 N2 C2 108.2(2) . . ?
C1 N2 H2B 128(2) . . ?
C2 N2 H2B 124(2) . . ?
N2 C1 N1 108.4(2) . . ?
N2 C1 C1 126.3(3) . 5_655 ?
N1 C1 C1 125.3(3) . 5_655 ?
C3 C2 N2 108.0(2) . . ?
C3 C2 H2A 126.0 . . ?
N2 C2 H2A 126.0 . . ?
C2 C3 N1 106.7(2) . . ?
C2 C3 H3A 126.7 . . ?
N1 C3 H3A 126.7 . . ?

loop_
_geom_bond_atom_site_label_1
_geom_bond_atom_site_label_2
_geom_bond_distance
_geom_bond_site_symmetry_2
_geom_bond_publ_flag
P1 O4 1.5005(15) . ?
P1 O1 1.5031(16) . ?
P1 O3 1.5557(18) . ?
P1 O2 1.5564(16) . ?
O2 H2 0.814(10) . ?
O3 H3 0.818(10) . ?
N1 C1 1.332(3) . ?
N1 C3 1.366(3) . ?
N1 H1B 0.894(10) . ?
N2 C1 1.331(3) . ?
N2 C2 1.359(3) . ?
N2 H2B 0.894(10) . ?
C1 C1 1.434(5) 5_655 ?
C2 C3 1.346(4) . ?
C2 H2A 0.9300 . ?
C3 H3A 0.9300 . ?

loop_
_geom_hbond_atom_site_label_D
_geom_hbond_atom_site_label_H
_geom_hbond_atom_site_label_A
_geom_hbond_distance_DH
_geom_hbond_distance_HA
_geom_hbond_distance_DA
_geom_hbond_angle_DHA
_geom_hbond_site_symmetry_A
_geom_hbond_publ_flag
O2 H2 O4 0.814(10) 1.767(11) 2.578(2) 174(3) 4 yes
O3 H3 O4 0.818(10) 1.728(11) 2.545(2) 176(4) 6 yes
N1 H1B O1 0.894(10) 1.757(12) 2.631(2) 165(3) . yes
N2 H2B O1 0.894(10) 1.889(18) 2.706(3) 151(3) 5_655 yes
